data_2231464
loop_
_publ_author_name
'Bhatti, Moazzam H.'
'Yunus, Uzma'
'Saeed, Sohail'
'Shah, Syed Raza'
'Wong, Wing-Tak'

_publ_section_title
;
 The 1:1 adduct of caffeine and 2-(1,3-dioxoisoindolin-2-yl)acetic acid
;
_journal_coeditor_code DS2126
_journal_issue 9
_journal_name_full 'Acta Crystallographica Section E'
_journal_page_first o2240
_journal_paper_doi 10.1107/S1600536811030182
_journal_volume 67
_journal_year 2011
_chemical_formula_iupac 'C8 H10 N4 O2, C10 H7 N O4'
_chemical_formula_moiety 'C8 H10 N4 O2, C10 H7 N O4'
_chemical_formula_sum 'C18 H17 N5 O6'
_chemical_formula_weight 399.37
_chemical_name_systematic
;
2-(1,3-dioxoisoindolin-2-yl)acetic acid--
1,3,7-trimethyl-1,2,3,6-tetrahydro-7<i>H</i>-purine-2,6-dione (1/1)
;
_space_group_IT_number 14
_symmetry_cell_setting monoclinic
_symmetry_space_group_name_Hall '-P 2yn'
_symmetry_space_group_name_H-M 'P 1 21/n 1'
_atom_sites_solution_hydrogens geom
_atom_sites_solution_primary direct
_atom_sites_solution_secondary difmap
_audit_creation_method SHELXL-97
_cell_angle_alpha 90.00
_cell_angle_beta 101.408(2)
_cell_angle_gamma 90.00
_cell_formula_units_Z 4
_cell_length_a 14.6595(5)
_cell_length_b 4.6567(2)
_cell_length_c 26.5281(8)
_cell_measurement_reflns_used 2850
_cell_measurement_temperature 296(2)
_cell_measurement_theta_max 23.03
_cell_measurement_theta_min 2.85
_cell_volume 1775.16(11)
_computing_cell_refinement 'APEX2 (Bruker, 2007)'
_computing_data_collection 'APEX2 (Bruker, 2007)'
_computing_data_reduction 'SAINT (Bruker, 2007)'
_computing_molecular_graphics 'Mercury (Macrae <i>et al.</i>, 2008)'
_computing_publication_material 'SHELXL97 (Sheldrick, 2008<i>a</i>)'
_computing_structure_refinement 'SHELXL97 (Sheldrick, 2008<i>a</i>)'
_computing_structure_solution 'SHELXS97 (Sheldrick, 2008<i>a</i>)'
_diffrn_ambient_temperature 296(2)
_diffrn_measured_fraction_theta_full 1.000
_diffrn_measured_fraction_theta_max 1.000
_diffrn_measurement_device_type 'Bruker APEXII CCD'
_diffrn_measurement_method '\w and \f scan'
_diffrn_radiation_monochromator graphite
_diffrn_radiation_source 'fine-focus sealed tube'
_diffrn_radiation_type MoK\a
_diffrn_radiation_wavelength 0.71073
_diffrn_reflns_av_R_equivalents 0.0454
_diffrn_reflns_av_sigmaI/netI 0.0328
_diffrn_reflns_limit_h_max 17
_diffrn_reflns_limit_h_min -17
_diffrn_reflns_limit_k_max 5
_diffrn_reflns_limit_k_min -5
_diffrn_reflns_limit_l_max 32
_diffrn_reflns_limit_l_min -32
_diffrn_reflns_number 20916
_diffrn_reflns_theta_full 25.68
_diffrn_reflns_theta_max 25.68
_diffrn_reflns_theta_min 1.57
_diffrn_standards_number 0
_exptl_absorpt_coefficient_mu 0.115
_exptl_absorpt_correction_T_max 0.9886
_exptl_absorpt_correction_T_min 0.9468
_exptl_absorpt_correction_type multi-scan
_exptl_absorpt_process_details '(SADABS; Sheldrick, 2008<i>b</i>)'
_exptl_crystal_colour colourless
_exptl_crystal_density_diffrn 1.494
_exptl_crystal_density_method 'not measured'
_exptl_crystal_description needle
_exptl_crystal_F_000 832
_exptl_crystal_size_max 0.48
_exptl_crystal_size_mid 0.16
_exptl_crystal_size_min 0.10
_refine_diff_density_max 0.204
_refine_diff_density_min -0.206
_refine_ls_extinction_method none
_refine_ls_goodness_of_fit_ref 1.032
_refine_ls_hydrogen_treatment mixed
_refine_ls_matrix_type full
_refine_ls_number_parameters 269
_refine_ls_number_reflns 3373
_refine_ls_number_restraints 0
_refine_ls_restrained_S_all 1.032
_refine_ls_R_factor_all 0.0737
_refine_ls_R_factor_gt 0.0442
_refine_ls_shift/su_max 0.005
_refine_ls_shift/su_mean 0.000
_refine_ls_structure_factor_coef Fsqd
_refine_ls_weighting_details 'calc w=1/[\s^2^(Fo^2^)+(0.0683P)^2^+0.2661P] where P=(Fo^2^+2Fc^2^)/3'
_refine_ls_weighting_scheme calc
_refine_ls_wR_factor_gt 0.1115
_refine_ls_wR_factor_ref 0.1298
_reflns_number_gt 2268
_reflns_number_total 3373
_reflns_threshold_expression I>2\s(I)
_cod_data_source_file ds2126.cif
_cod_data_source_block I
_cod_original_sg_symbol_H-M 'P 21/n'
_cod_database_code 2231464
_cod_database_fobs_code 2231464

loop_
_symmetry_equiv_pos_as_xyz
'x, y, z'
'-x+1/2, y+1/2, -z+1/2'
'-x, -y, -z'
'x-1/2, -y-1/2, z-1/2'

loop_
_atom_site_type_symbol
_atom_site_label
_atom_site_fract_x
_atom_site_fract_y
_atom_site_fract_z
_atom_site_U_iso_or_equiv
_atom_site_adp_type
_atom_site_calc_flag
_atom_site_refinement_flags
_atom_site_occupancy
_atom_site_symmetry_multiplicity
O O1 0.22787(11) 0.5983(3) 0.16097(6) 0.0524(4) Uani d . 1 1
H H1 0.293(2) 0.537(6) 0.1631(11) 0.096(9) Uiso d . 1 1
O O2 0.29779(10) 0.9442(3) 0.21235(6) 0.0574(4) Uani d . 1 1
O O3 -0.01236(11) 0.5371(4) 0.21311(6) 0.0592(4) Uani d . 1 1
O O4 0.08996(11) 1.0227(4) 0.08551(6) 0.0630(5) Uani d . 1 1
O O5 0.68437(11) 0.0115(4) 0.15118(7) 0.0657(5) Uani d . 1 1
O O6 0.42324(13) -0.2400(4) 0.03383(6) 0.0715(5) Uani d . 1 1
N N1 0.05672(10) 0.8102(4) 0.15825(6) 0.0416(4) Uani d . 1 1
N N2 0.55660(11) 0.4293(4) 0.19480(6) 0.0420(4) Uani d . 1 1
N N3 0.55304(13) -0.1112(4) 0.09235(7) 0.0489(5) Uani d . 1 1
N N4 0.40577(12) 0.0946(4) 0.09313(6) 0.0440(4) Uani d . 1 1
N N5 0.40629(11) 0.4590(4) 0.15872(6) 0.0409(4) Uani d . 1 1
C C1 0.22844(14) 0.8265(5) 0.19031(8) 0.0408(5) Uani d . 1 1
C C2 0.13310(13) 0.9294(5) 0.19542(8) 0.0459(5) Uani d . 1 1
H H2A 0.1237 0.8825 0.2297 0.055 Uiso calc R 1 1
H H2B 0.1313 1.1369 0.1922 0.055 Uiso calc R 1 1
C C3 0.04313(14) 0.8602(5) 0.10534(8) 0.0451(5) Uani d . 1 1
C C4 -0.03699(14) 0.6796(5) 0.08152(8) 0.0430(5) Uani d . 1 1
C C5 -0.07858(17) 0.6416(6) 0.03054(9) 0.0577(6) Uani d . 1 1
H H5 -0.0582 0.7406 0.0044 0.069 Uiso calc R 1 1
C C6 -0.15203(19) 0.4493(6) 0.02013(10) 0.0683(8) Uani d . 1 1
H H6 -0.1806 0.4149 -0.0139 0.082 Uiso calc R 1 1
C C7 -0.18374(17) 0.3079(6) 0.05892(11) 0.0683(7) Uani d . 1 1
H H7 -0.2340 0.1831 0.0505 0.082 Uiso calc R 1 1
C C8 -0.14258(15) 0.3469(5) 0.11024(10) 0.0568(6) Uani d . 1 1
H H8 -0.1640 0.2516 0.1364 0.068 Uiso calc R 1 1
C C9 -0.06796(13) 0.5348(5) 0.12049(8) 0.0434(5) Uani d . 1 1
C C10 -0.00813(14) 0.6162(5) 0.17002(8) 0.0425(5) Uani d . 1 1
C C11 0.47493(14) 0.5566(5) 0.19502(8) 0.0420(5) Uani d . 1 1
H H11 0.4670 0.6994 0.2183 0.050 Uiso calc R 1 1
C C12 0.54018(13) 0.2291(4) 0.15529(7) 0.0389(5) Uani d . 1 1
C C13 0.60057(15) 0.0424(5) 0.13510(9) 0.0466(6) Uani d . 1 1
C C14 0.45764(16) -0.0942(5) 0.07064(8) 0.0488(6) Uani d . 1 1
C C15 0.44793(13) 0.2549(4) 0.13435(7) 0.0372(5) Uani d . 1 1
C C16 0.64351(16) 0.4833(6) 0.23127(9) 0.0610(7) Uani d . 1 1
H H16A 0.6928 0.5142 0.2128 0.073 Uiso calc R 1 1
H H16B 0.6582 0.3206 0.2536 0.073 Uiso calc R 1 1
H H16C 0.6366 0.6506 0.2513 0.073 Uiso calc R 1 1
C C17 0.60798(19) -0.3018(6) 0.06585(10) 0.0692(8) Uani d . 1 1
H H17A 0.6630 -0.3617 0.0895 0.083 Uiso calc R 1 1
H H17B 0.6253 -0.2010 0.0376 0.083 Uiso calc R 1 1
H H17C 0.5715 -0.4673 0.0531 0.083 Uiso calc R 1 1
C C18 0.30650(16) 0.1200(6) 0.07221(10) 0.0652(7) Uani d . 1 1
H H18A 0.2970 0.1605 0.0361 0.078 Uiso calc R 1 1
H H18B 0.2810 0.2732 0.0893 0.078 Uiso calc R 1 1
H H18C 0.2761 -0.0569 0.0775 0.078 Uiso calc R 1 1

loop_
_atom_site_aniso_label
_atom_site_aniso_U_11
_atom_site_aniso_U_22
_atom_site_aniso_U_33
_atom_site_aniso_U_12
_atom_site_aniso_U_13
_atom_site_aniso_U_23
O1 0.0379(9) 0.0535(10) 0.0644(10) 0.0043(7) 0.0064(7) -0.0183(8)
O2 0.0371(9) 0.0605(10) 0.0714(11) -0.0044(8) 0.0033(8) -0.0154(8)
O3 0.0578(10) 0.0744(11) 0.0468(9) 0.0017(9) 0.0134(8) 0.0143(8)
O4 0.0560(10) 0.0731(11) 0.0613(11) -0.0102(9) 0.0155(8) 0.0140(9)
O5 0.0414(10) 0.0730(12) 0.0859(13) 0.0115(8) 0.0208(9) 0.0056(9)
O6 0.0895(13) 0.0668(12) 0.0590(11) -0.0085(10) 0.0171(9) -0.0233(10)
N1 0.0319(9) 0.0526(10) 0.0395(10) 0.0017(8) 0.0047(7) 0.0017(8)
N2 0.0363(9) 0.0465(10) 0.0430(10) -0.0046(8) 0.0077(8) 0.0009(8)
N3 0.0544(12) 0.0428(10) 0.0551(12) 0.0053(9) 0.0244(9) -0.0002(9)
N4 0.0429(10) 0.0444(10) 0.0441(10) -0.0007(8) 0.0071(8) -0.0040(9)
N5 0.0370(9) 0.0433(10) 0.0431(10) 0.0023(8) 0.0095(8) -0.0031(8)
C1 0.0369(11) 0.0441(12) 0.0404(12) 0.0010(10) 0.0054(9) 0.0014(10)
C2 0.0374(11) 0.0496(13) 0.0489(13) 0.0055(10) 0.0043(10) -0.0073(10)
C3 0.0381(11) 0.0517(13) 0.0464(13) 0.0073(10) 0.0105(10) 0.0073(11)
C4 0.0374(11) 0.0473(12) 0.0435(12) 0.0077(10) 0.0058(9) -0.0001(10)
C5 0.0557(14) 0.0676(16) 0.0465(14) 0.0128(13) 0.0020(11) -0.0001(12)
C6 0.0584(16) 0.0771(18) 0.0600(17) 0.0108(15) -0.0113(13) -0.0173(15)
C7 0.0463(14) 0.0640(17) 0.089(2) -0.0028(13) 0.0006(14) -0.0178(16)
C8 0.0416(13) 0.0570(15) 0.0723(17) -0.0018(11) 0.0123(12) -0.0043(13)
C9 0.0317(11) 0.0460(12) 0.0520(13) 0.0060(9) 0.0075(10) -0.0005(10)
C10 0.0360(11) 0.0482(12) 0.0437(13) 0.0096(10) 0.0092(9) 0.0049(10)
C11 0.0456(12) 0.0429(12) 0.0396(12) -0.0009(10) 0.0132(10) -0.0028(10)
C12 0.0357(11) 0.0398(11) 0.0428(12) 0.0008(9) 0.0120(9) 0.0016(10)
C13 0.0422(13) 0.0466(13) 0.0544(14) 0.0034(10) 0.0180(11) 0.0101(11)
C14 0.0604(15) 0.0434(13) 0.0456(13) -0.0026(11) 0.0178(11) -0.0010(11)
C15 0.0382(11) 0.0367(11) 0.0382(11) -0.0005(9) 0.0112(9) 0.0003(9)
C16 0.0437(13) 0.0752(17) 0.0599(15) -0.0102(12) -0.0005(11) -0.0039(13)
C17 0.0885(19) 0.0551(15) 0.0776(18) 0.0166(14) 0.0492(15) 0.0015(14)
C18 0.0476(14) 0.0845(19) 0.0581(15) -0.0007(14) -0.0024(11) -0.0162(14)

loop_
_atom_type_symbol
_atom_type_description
_atom_type_scat_dispersion_real
_atom_type_scat_dispersion_imag
_atom_type_scat_source
C C 0.0033 0.0016 'International Tables Vol C Tables 4.2.6.8 and 6.1.1.4'
H H 0.0000 0.0000 'International Tables Vol C Tables 4.2.6.8 and 6.1.1.4'
N N 0.0061 0.0033 'International Tables Vol C Tables 4.2.6.8 and 6.1.1.4'
O O 0.0106 0.0060 'International Tables Vol C Tables 4.2.6.8 and 6.1.1.4'

loop_
_geom_angle_atom_site_label_1
_geom_angle_atom_site_label_2
_geom_angle_atom_site_label_3
_geom_angle
C1 O1 H1 107.9(17)
C10 N1 C3 111.45(17)
C10 N1 C2 124.52(17)
C3 N1 C2 123.87(17)
C11 N2 C12 106.23(16)
C11 N2 C16 125.80(19)
C12 N2 C16 127.89(18)
C13 N3 C14 126.66(18)
C13 N3 C17 117.6(2)
C14 N3 C17 115.7(2)
C15 N4 C14 119.71(18)
C15 N4 C18 121.35(18)
C14 N4 C18 118.94(19)
C11 N5 C15 103.71(16)
O2 C1 O1 124.22(19)
O2 C1 C2 121.44(19)
O1 C1 C2 114.33(18)
N1 C2 C1 114.98(17)
N1 C2 H2A 108.5
C1 C2 H2A 108.5
N1 C2 H2B 108.5
C1 C2 H2B 108.5
H2A C2 H2B 107.5
O4 C3 N1 124.1(2)
O4 C3 C4 129.8(2)
N1 C3 C4 106.10(17)
C5 C4 C9 121.5(2)
C5 C4 C3 130.5(2)
C9 C4 C3 107.92(17)
C4 C5 C6 116.9(2)
C4 C5 H5 121.5
C6 C5 H5 121.5
C7 C6 C5 121.6(2)
C7 C6 H6 119.2
C5 C6 H6 119.2
C6 C7 C8 121.7(2)
C6 C7 H7 119.2
C8 C7 H7 119.2
C9 C8 C7 116.6(2)
C9 C8 H8 121.7
C7 C8 H8 121.7
C4 C9 C8 121.6(2)
C4 C9 C10 108.32(18)
C8 C9 C10 130.1(2)
O3 C10 N1 125.0(2)
O3 C10 C9 128.9(2)
N1 C10 C9 106.19(17)
N5 C11 N2 113.31(18)
N5 C11 H11 123.3
N2 C11 H11 123.3
C15 C12 N2 105.00(17)
C15 C12 C13 122.92(19)
N2 C12 C13 131.95(19)
O5 C13 N3 121.6(2)
O5 C13 C12 126.7(2)
N3 C13 C12 111.71(18)
O6 C14 N4 122.0(2)
O6 C14 N3 121.3(2)
N4 C14 N3 116.71(19)
N5 C15 C12 111.75(17)
N5 C15 N4 125.98(18)
C12 C15 N4 122.25(18)
N2 C16 H16A 109.5
N2 C16 H16B 109.5
H16A C16 H16B 109.5
N2 C16 H16C 109.5
H16A C16 H16C 109.5
H16B C16 H16C 109.5
N3 C17 H17A 109.5
N3 C17 H17B 109.5
H17A C17 H17B 109.5
N3 C17 H17C 109.5
H17A C17 H17C 109.5
H17B C17 H17C 109.5
N4 C18 H18A 109.5
N4 C18 H18B 109.5
H18A C18 H18B 109.5
N4 C18 H18C 109.5
H18A C18 H18C 109.5
H18B C18 H18C 109.5

loop_
_geom_bond_atom_site_label_1
_geom_bond_atom_site_label_2
_geom_bond_distance
O1 C1 1.316(2)
O1 H1 0.98(3)
O2 C1 1.200(2)
O3 C10 1.214(2)
O4 C3 1.210(2)
O5 C13 1.227(3)
O6 C14 1.214(3)
N1 C10 1.391(3)
N1 C3 1.398(3)
N1 C2 1.448(2)
N2 C11 1.337(3)
N2 C12 1.388(3)
N2 C16 1.461(3)
N3 C13 1.404(3)
N3 C14 1.405(3)
N3 C17 1.468(3)
N4 C15 1.367(2)
N4 C14 1.374(3)
N4 C18 1.456(3)
N5 C11 1.328(3)
N5 C15 1.360(2)
C1 C2 1.509(3)
C2 H2A 0.9700
C2 H2B 0.9700
C3 C4 1.481(3)
C4 C5 1.380(3)
C4 C9 1.384(3)
C5 C6 1.386(4)
C5 H5 0.9300
C6 C7 1.378(4)
C6 H6 0.9300
C7 C8 1.388(3)
C7 H7 0.9300
C8 C9 1.385(3)
C8 H8 0.9300
C9 C10 1.478(3)
C11 H11 0.9300
C12 C15 1.362(3)
C12 C13 1.419(3)
C16 H16A 0.9600
C16 H16B 0.9600
C16 H16C 0.9600
C17 H17A 0.9600
C17 H17B 0.9600
C17 H17C 0.9600
C18 H18A 0.9600
C18 H18B 0.9600
C18 H18C 0.9600

loop_
_geom_hbond_atom_site_label_D
_geom_hbond_atom_site_label_H
_geom_hbond_atom_site_label_A
_geom_hbond_distance_DH
_geom_hbond_distance_HA
_geom_hbond_distance_DA
_geom_hbond_angle_DHA
O1 H1 N5 0.98(3) 1.73(3) 2.707(2) 171(3)

loop_
_cod_related_entry_id
_cod_related_entry_database
_cod_related_entry_code
1 ChemSpider 30656923
